data_1563925
loop_
_publ_author_name
'Molloy, Jennifer K.'
'Fedele, Lionel'
'Jarjayes, Olivier'
'Philouze, Christian'
'Imbert, Daniel'
'Thomas, Fabrice'

_publ_section_title
;
 Structural and spectroscopic investigations of redox active seven
 coordinate luminescent lanthanide complexes
;
_journal_name_full 'Inorganica Chimica Acta'
_journal_page_first 609
_journal_page_last 617
_journal_paper_doi 10.1016/j.ica.2018.08.054
_journal_volume 483
_journal_year 2018
_chemical_formula_moiety '2(C51 H75 Gd N4 O3), 2(C2 H3 N)'
_chemical_formula_sum 'C106 H156 Gd2 N10 O6'
_chemical_formula_weight 1980.90
_space_group_crystal_system triclinic
_space_group_IT_number 2
_space_group_name_Hall '-P 1'
_space_group_name_H-M_alt 'P -1'
_atom_sites_solution_hydrogens geom
_cell_angle_alpha 92.94(3)
_cell_angle_beta 109.29(3)
_cell_angle_gamma 112.25(3)
_cell_formula_units_Z 2
_cell_length_a 16.392(3)
_cell_length_b 17.851(4)
_cell_length_c 20.793(4)
_cell_measurement_reflns_used 135841
_cell_measurement_temperature 200
_cell_measurement_theta_max 30.0
_cell_measurement_theta_min 1.258
_cell_volume 5206(3)
_computing_cell_refinement EvalCCD
_computing_data_collection Collect
_computing_data_reduction EvalCCD
_computing_molecular_graphics 'Olex2 (Dolomanov et al., 2009)'
_computing_publication_material 'Olex2 (Dolomanov et al., 2009)'
_computing_structure_refinement
;
SHELXL, G.M. Sheldrick, Acta Cryst.
(2008). A64, 112-122
;
_diffrn_ambient_temperature 200
_diffrn_detector 'CCD area detector'
_diffrn_detector_type 'APEX II'
_diffrn_measured_fraction_theta_full 0.997
_diffrn_measured_fraction_theta_max 0.990
_diffrn_measurement_device_type 'Bruker-AXS-enraf-nonius KappaAPEXII'
_diffrn_measurement_method 'Phi and omega scans'
_diffrn_radiation_collimation 'Montel optic'
_diffrn_radiation_detector CCD
_diffrn_radiation_monochromator 'Multilayer mirrors'
_diffrn_radiation_probe x-ray
_diffrn_radiation_type MoK\a
_diffrn_radiation_wavelength 0.71073
_diffrn_reflns_av_R_equivalents 0.0514
_diffrn_reflns_av_unetI/netI 0.0342
_diffrn_reflns_Laue_measured_fraction_full 0.997
_diffrn_reflns_Laue_measured_fraction_max 0.990
_diffrn_reflns_limit_h_max 23
_diffrn_reflns_limit_h_min -23
_diffrn_reflns_limit_k_max 25
_diffrn_reflns_limit_k_min -25
_diffrn_reflns_limit_l_max 29
_diffrn_reflns_limit_l_min -29
_diffrn_reflns_number 135841
_diffrn_reflns_point_group_measured_fraction_full 0.997
_diffrn_reflns_point_group_measured_fraction_max 0.990
_diffrn_reflns_theta_full 25.242
_diffrn_reflns_theta_max 30.000
_diffrn_reflns_theta_min 1.258
_diffrn_source 'Incoatec ISG250'
_diffrn_source_target Mo
_diffrn_source_type 'Microfocus sealed tube'
_exptl_absorpt_coefficient_mu 1.318
_exptl_absorpt_correction_T_max 1
_exptl_absorpt_correction_T_min 0.633225
_exptl_absorpt_correction_type multi-scan
_exptl_absorpt_process_details
;
SADABS-2004/1 (Bruker,2004) was used for absorption correction.
R(int) was 0.1092 before and 0.0603 after correction.
The Ratio of minimum to maximum transmission is 0.6332.
The \l/2 correction factor is 0.0015.
;
_exptl_crystal_colour yellow
_exptl_crystal_colour_primary yellow
_exptl_crystal_density_diffrn 1.264
_exptl_crystal_description block
_exptl_crystal_F_000 2076
_exptl_crystal_size_max 0.21
_exptl_crystal_size_mid 0.19
_exptl_crystal_size_min 0.11
_refine_diff_density_max 2.010
_refine_diff_density_min -1.948
_refine_diff_density_rms 0.098
_refine_ls_extinction_coef .
_refine_ls_extinction_method none
_refine_ls_goodness_of_fit_ref 1.212
_refine_ls_hydrogen_treatment constr
_refine_ls_matrix_type full
_refine_ls_number_parameters 1194
_refine_ls_number_reflns 30053
_refine_ls_number_restraints 118
_refine_ls_restrained_S_all 1.217
_refine_ls_R_factor_all 0.0491
_refine_ls_R_factor_gt 0.0334
_refine_ls_shift/su_max 0.005
_refine_ls_shift/su_mean 0.000
_refine_ls_structure_factor_coef Fsqd
_refine_ls_weighting_details 'w=1/[\s^2^(Fo^2^)+(0.0221P)^2^+7.1523P] where P=(Fo^2^+2Fc^2^)/3'
_refine_ls_weighting_scheme calc
_refine_ls_wR_factor_gt 0.0769
_refine_ls_wR_factor_ref 0.0923
_reflns_Friedel_coverage 0.000
_reflns_Friedel_fraction_full .
_reflns_Friedel_fraction_max .
_reflns_number_gt 24875
_reflns_number_total 30053
_reflns_threshold_expression 'I > 2\s(I)'
_cod_data_source_file ICA-2018-483-609.cif
_cod_data_source_block Gd
_cod_original_cell_volume 5205(2)
_cod_database_code 1563925
_shelx_space_group_comment
;
The symmetry employed for this shelxl refinement is uniquely defined
by the following loop, which should always be used as a source of
symmetry information in preference to the above space-group names.
They are only intended as comments.
;
_olex2_refinement_description
;
1. Fixed Uiso
 At 1.2 times of:
  All C(H) groups, All C(H,H) groups
 At 1.5 times of:
  All C(H,H,H) groups
2. Restrained distances
 N6-C54'
 1.12 with sigma of 0.02
 N6-C54"
 1.12 with sigma of 0.02
 C54"-C55"
 1.44 with sigma of 0.02
 C54'-C55'
 1.44 with sigma of 0.02
 C55"-N6
 2.56 with sigma of 0.02
 C55'-N6
 2.56 with sigma of 0.02
 C37A-C36A
 1.55 with sigma of 0.02
 C38A-C36A
 1.55 with sigma of 0.02
 C36A-C39A
 1.55 with sigma of 0.02
 C30A-C28A
 1.55 with sigma of 0.02
 C28A-C29A
 1.55 with sigma of 0.02
 C31A-C28A
 1.55 with sigma of 0.02
 C47C-C44B
 1.5 with sigma of 0.02
 C31A-C30A
 2.45 with sigma of 0.02
 C47C-C45C
 2.45 with sigma of 0.02
 C47C-C46C
 2.45 with sigma of 0.02
3. Rigid bond restraints
 C47B, C46C, C46B, C45C, C45B, C47C
 with sigma for 1-2 distances of 0.01 and sigma for 1-3 distances of 0.01
 N6, C54", C54', C55", C55'
 with sigma for 1-2 distances of 0.01 and sigma for 1-3 distances of 0.01
 N4A, C25A, C23A, C27A
 with sigma for 1-2 distances of 0.01 and sigma for 1-3 distances of 0.01
4. Uiso/Uaniso restraints and constraints
C47C \\sim C46C \\sim C47B \\sim C45B \\sim C45C \\sim C46B: within 1.7A with
sigma of 0.04 and sigma for terminal atoms of 0.08
C54" \\sim N6 \\sim C54' \\sim C55" \\sim C55': within 1.7A with sigma of 0.04
and sigma for terminal atoms of 0.08
N4A \\sim C25A \\sim C23A \\sim C27A: within 1.7A with sigma of 0.04 and sigma
for terminal atoms of 0.08
Uanis(C54") = Uanis(C54')
Uanis(C46B) = Uanis(C47C)
5. Others
 Sof(C45C)=Sof(H45D)=Sof(H45E)=Sof(H45F)=Sof(C46C)=Sof(H46D)=Sof(H46E)=
 Sof(H46F)=Sof(C47C)=Sof(H47D)=Sof(H47E)=Sof(H47F)=1-FVAR(1)
 Sof(C46B)=Sof(H46A)=Sof(H46B)=Sof(H46C)=Sof(C45B)=Sof(H45A)=Sof(H45B)=
 Sof(H45C)=Sof(C47B)=Sof(H47A)=Sof(H47B)=Sof(H47C)=FVAR(1)
 Sof(C54")=Sof(C55")=Sof(H55A)=Sof(H55B)=Sof(H55C)=1-FVAR(2)
 Sof(C55')=Sof(H55D)=Sof(H55E)=Sof(H55F)=Sof(C54')=FVAR(2)
6.a Secondary CH2 refined with riding coordinates:
 C25B(H25A,H25B), C23A(H23C,H23D), C24B(H24A,H24B), C27A(H27C,H27D), C26A(H26C,
 H26D), C22A(H22C,H22D), C22B(H22A,H22B), C23B(H23A,H23B), C26B(H26A,H26B),
 C27B(H27A,H27B), C25A(H25C,H25D), C24A(H24C,H24D)
6.b Aromatic/amide H refined with riding coordinates:
 C12B(H12B), C5A(H5A), C7A(H7A), C14B(H14B), C7B(H7B), C21A(H21A), C19A(H19A),
 C3B(H3B), C10B(H10B), C3A(H3A), C12A(H12A), C10A(H10A), C19B(H19B), C14A(H14A),
  C21B(H21B), C5B(H5B), C17A(H17A), C17B(H17B)
6.c Idealised Me refined as rotating group:
 C37B(H37A,H37B,H37C), C51A(H51D,H51E,H51F), C42A(H42D,H42E,H42F), C41B(H41A,
 H41B,H41C), C50B(H50A,H50B,H50C), C35A(H35A,H35B,H35C), C32B(H32A,H32B,H32C),
 C41A(H41D,H41E,H41F), C49B(H49A,H49B,H49C), C43A(H43D,H43E,H43F), C43B(H43A,
 H43B,H43C), C34B(H34A,H34B,H34C), C53(H53A,H53B,H53C), C33B(H33A,H33B,H33C),
 C51B(H51A,H51B,H51C), C33A(H33D,H33E,H33F), C45A(H45G,H45H,H45I), C39A(H39A,
 H39B,H39C), C36B(H36A,H36B,H36C), C29B(H29A,H29B,H29C), C49A(H49D,H49E,H49F),
 C42B(H42A,H42B,H42C), C50A(H50D,H50E,H50F), C34A(H34D,H34E,H34F), C46A(H46G,
 H46H,H46I), C31A(H31D,H31E,H31F), C38B(H38A,H38B,H38C), C31B(H31A,H31B,H31C),
 C30A(H30D,H30E,H30F), C46B(H46A,H46B,H46C), C30B(H30A,H30B,H30C), C45B(H45A,
 H45B,H45C), C47B(H47A,H47B,H47C), C55"(H55A,H55B,H55C), C45C(H45D,H45E,H45F),
 C46C(H46D,H46E,H46F), C47C(H47D,H47E,H47F), C55'(H55D,H55E,H55F), C38A(H38D,
 H38E,H38F), C37A(H37D,H37E,H37F), C29A(H29D,H29E,H29F), C47A(H47G,H47H,H47I)
;

loop_
_space_group_symop_operation_xyz
'x, y, z'
'-x, -y, -z'

loop_
_atom_site_label
_atom_site_type_symbol
_atom_site_fract_x
_atom_site_fract_y
_atom_site_fract_z
_atom_site_U_iso_or_equiv
_atom_site_adp_type
_atom_site_occupancy
_atom_site_site_symmetry_order
_atom_site_calc_flag
_atom_site_refinement_flags_posn
_atom_site_refinement_flags_adp
_atom_site_refinement_flags_occupancy
_atom_site_disorder_assembly
_atom_site_disorder_group
Gd1B Gd 0.28583(2) 0.61139(2) 0.43327(2) 0.02000(3) Uani 1 1 d . . . . .
Gd1A Gd 0.25335(2) 0.89198(2) 0.07279(2) 0.01951(3) Uani 1 1 d . . . . .
O3A O 0.11103(13) 0.80199(11) 0.06417(11) 0.0298(4) Uani 1 1 d . . . . .
O3B O 0.43300(13) 0.70482(11) 0.45771(11) 0.0283(4) Uani 1 1 d . . . . .
O2B O 0.31152(13) 0.59564(11) 0.54220(9) 0.0270(4) Uani 1 1 d . . . . .
O1B O 0.23375(14) 0.70629(11) 0.44094(9) 0.0275(4) Uani 1 1 d . . . . .
O1A O 0.20452(13) 0.89766(11) -0.03902(9) 0.0268(4) Uani 1 1 d . . . . .
O2A O 0.31476(14) 0.80310(11) 0.06352(9) 0.0267(4) Uani 1 1 d . . . . .
N4A N 0.36312(16) 1.03647(13) 0.17649(11) 0.0259(4) Uani 1 1 d . U . . .
N4B N 0.19214(17) 0.47612(13) 0.32223(11) 0.0292(5) Uani 1 1 d . . . . .
N1A N 0.38814(15) 0.99761(13) 0.04950(11) 0.0234(4) Uani 1 1 d . . . . .
N2B N 0.13723(16) 0.50249(13) 0.43707(11) 0.0267(4) Uani 1 1 d . . . . .
N1B N 0.22975(16) 0.64654(13) 0.31459(11) 0.0270(4) Uani 1 1 d . . . . .
N3A N 0.16222(16) 0.97156(12) 0.08958(12) 0.0267(4) Uani 1 1 d . . . . .
N2A N 0.33053(17) 0.86985(13) 0.19286(12) 0.0270(4) Uani 1 1 d . . . . .
C25B C 0.1081(2) 0.41535(16) 0.33230(15) 0.0359(6) Uani 1 1 d . . . . .
H25A H 0.1268 0.3786 0.3604 0.043 Uiso 1 1 calc R . . . .
H25B H 0.0603 0.3823 0.2875 0.043 Uiso 1 1 calc R . . . .
N3B N 0.38597(17) 0.53811(13) 0.42206(12) 0.0278(4) Uani 1 1 d . . . . .
N6 N 0.8835(3) 0.2598(4) 0.3027(3) 0.0956(16) Uani 1 1 d D U . . .
C2B C 0.18407(18) 0.75744(15) 0.33923(13) 0.0244(5) Uani 1 1 d . . . . .
C37B C 0.0448(2) 0.3773(2) 0.69458(18) 0.0420(7) Uani 1 1 d . . . . .
H37A H 0.0029 0.3987 0.6660 0.063 Uiso 1 1 calc GR . . . .
H37B H 0.0210 0.3541 0.7288 0.063 Uiso 1 1 calc GR . . . .
H37C H 0.0480 0.3353 0.6661 0.063 Uiso 1 1 calc GR . . . .
C23A C 0.4389(2) 1.09303(16) 0.15535(15) 0.0315(5) Uani 1 1 d . U . . .
H23C H 0.4931 1.1289 0.1965 0.038 Uiso 1 1 calc R . . . .
H23D H 0.4151 1.1275 0.1272 0.038 Uiso 1 1 calc R . . . .
C12B C 0.28193(19) 0.54554(15) 0.70200(13) 0.0263(5) Uani 1 1 d . . . . .
H12B H 0.3178 0.5590 0.7495 0.032 Uiso 1 1 calc R . . . .
C24B C 0.0659(2) 0.45817(18) 0.36761(14) 0.0327(6) Uani 1 1 d . . . . .
H24A H 0.0490 0.4966 0.3408 0.039 Uiso 1 1 calc R . . . .
H24B H 0.0088 0.4179 0.3712 0.039 Uiso 1 1 calc R . . . .
C5A C 0.18201(19) 0.95624(16) -0.20628(13) 0.0275(5) Uani 1 1 d . . . . .
H5A H 0.1357 0.9449 -0.2505 0.033 Uiso 1 1 calc R . . . .
C8B C 0.27259(17) 0.56428(14) 0.58587(12) 0.0227(4) Uani 1 1 d . . . . .
C51A C -0.1232(2) 0.55378(18) 0.0146(2) 0.0473(8) Uani 1 1 d . . . . .
H51D H -0.1468 0.5533 0.0512 0.071 Uiso 1 1 calc GR . . . .
H51E H -0.1085 0.5070 0.0107 0.071 Uiso 1 1 calc GR . . . .
H51F H -0.1709 0.5511 -0.0285 0.071 Uiso 1 1 calc GR . . . .
C27A C 0.2999(2) 1.07588(16) 0.18194(15) 0.0319(6) Uani 1 1 d . U . . .
H27C H 0.3373 1.1349 0.1990 0.038 Uiso 1 1 calc R . . . .
H27D H 0.2722 1.0541 0.2153 0.038 Uiso 1 1 calc R . . . .
C26A C 0.2207(2) 1.06072(15) 0.11249(16) 0.0305(5) Uani 1 1 d . . . . .
H26C H 0.1821 1.0889 0.1172 0.037 Uiso 1 1 calc R . . . .
H26D H 0.2475 1.0819 0.0785 0.037 Uiso 1 1 calc R . . . .
C15A C 0.02436(18) 0.79184(15) 0.05418(14) 0.0248(5) Uani 1 1 d . . . . .
C7A C 0.39515(17) 1.01787(15) -0.00723(13) 0.0238(4) Uani 1 1 d . . . . .
H7A H 0.4549 1.0550 -0.0041 0.029 Uiso 1 1 calc R . . . .
C13B C 0.32667(17) 0.58383(14) 0.65916(12) 0.0231(4) Uani 1 1 d . . . . .
C1A C 0.22579(18) 0.93153(14) -0.08863(13) 0.0224(4) Uani 1 1 d . . . . .
C9A C 0.37159(19) 0.75644(15) 0.16652(13) 0.0254(5) Uani 1 1 d . . . . .
C1B C 0.19787(17) 0.75491(14) 0.41010(13) 0.0220(4) Uani 1 1 d . . . . .
C22A C 0.47035(18) 1.04438(17) 0.11423(14) 0.0283(5) Uani 1 1 d . . . . .
H22C H 0.5233 1.0816 0.1039 0.034 Uiso 1 1 calc R . . . .
H22D H 0.4904 1.0070 0.1407 0.034 Uiso 1 1 calc R . . . .
C14B C 0.11464(18) 0.48012(16) 0.48885(13) 0.0279(5) Uani 1 1 d . . . . .
H14B H 0.0523 0.4420 0.4782 0.034 Uiso 1 1 calc R . . . .
C22B C 0.2291(2) 0.59143(17) 0.25962(14) 0.0322(6) Uani 1 1 d . . . . .
H22A H 0.2925 0.5944 0.2699 0.039 Uiso 1 1 calc R . . . .
H22B H 0.2087 0.6077 0.2154 0.039 Uiso 1 1 calc R . . . .
C23B C 0.1606(2) 0.50409(17) 0.25597(14) 0.0349(6) Uani 1 1 d . . . . .
H23A H 0.0977 0.5021 0.2463 0.042 Uiso 1 1 calc R . . . .
H23B H 0.1566 0.4670 0.2182 0.042 Uiso 1 1 calc R . . . .
C20A C -0.05134(18) 0.71109(15) 0.03844(14) 0.0258(5) Uani 1 1 d . . . . .
C7B C 0.20089(19) 0.70280(16) 0.29644(13) 0.0267(5) Uani 1 1 d . . . . .
H7B H 0.1895 0.7091 0.2506 0.032 Uiso 1 1 calc R . . . .
C8A C 0.34770(18) 0.75281(14) 0.09398(13) 0.0231(4) Uani 1 1 d . . . . .
C21A C 0.07349(19) 0.94596(15) 0.07757(14) 0.0278(5) Uani 1 1 d . . . . .
H21A H 0.0519 0.9867 0.0809 0.033 Uiso 1 1 calc R . . . .
C2A C 0.32005(17) 0.98922(15) -0.07578(13) 0.0227(4) Uani 1 1 d . . . . .
C11B C 0.18600(19) 0.48764(16) 0.67908(13) 0.0268(5) Uani 1 1 d . . . . .
C19A C -0.14097(19) 0.70554(16) 0.03036(15) 0.0296(5) Uani 1 1 d . . . . .
H19A H -0.1899 0.6529 0.0198 0.036 Uiso 1 1 calc R . . . .
C4A C 0.2750(2) 1.01518(16) -0.19345(14) 0.0279(5) Uani 1 1 d . . . . .
C6A C 0.15515(18) 0.91409(14) -0.15714(13) 0.0240(5) Uani 1 1 d . . . . .
C15B C 0.51914(18) 0.71873(15) 0.46329(13) 0.0241(5) Uani 1 1 d . . . . .
C13A C 0.36394(18) 0.69401(15) 0.05613(13) 0.0242(5) Uani 1 1 d . . . . .
C35B C 0.1446(2) 0.44760(18) 0.73114(14) 0.0326(6) Uani 1 1 d . . . . .
N5 N 0.2566(3) 0.2435(3) 0.2284(2) 0.0845(13) Uani 1 1 d . . . . .
C3B C 0.14175(19) 0.80743(16) 0.30513(14) 0.0286(5) Uani 1 1 d . . . . .
H3B H 0.1330 0.8082 0.2587 0.034 Uiso 1 1 calc R . . . .
C42A C 0.2398(2) 0.67215(18) -0.06292(15) 0.0335(6) Uani 1 1 d . . . . .
H42D H 0.1995 0.6188 -0.0587 0.050 Uiso 1 1 calc GR . . . .
H42E H 0.2299 0.6726 -0.1110 0.050 Uiso 1 1 calc GR . . . .
H42F H 0.2247 0.7136 -0.0449 0.050 Uiso 1 1 calc GR . . . .
C40B C 0.43241(18) 0.64417(15) 0.68835(13) 0.0254(5) Uani 1 1 d . . . . .
C41B C 0.4776(2) 0.65898(19) 0.76767(15) 0.0373(6) Uani 1 1 d . . . . .
H41A H 0.4455 0.6825 0.7878 0.056 Uiso 1 1 calc GR . . . .
H41B H 0.5436 0.6963 0.7833 0.056 Uiso 1 1 calc GR . . . .
H41C H 0.4718 0.6074 0.7817 0.056 Uiso 1 1 calc GR . . . .
C40A C 0.34435(19) 0.69051(16) -0.02161(13) 0.0261(5) Uani 1 1 d . . . . .
C9B C 0.17539(18) 0.50771(15) 0.56193(13) 0.0260(5) Uani 1 1 d . . . . .
C26B C 0.3284(2) 0.44932(16) 0.39375(16) 0.0329(6) Uani 1 1 d . . . . .
H26A H 0.2943 0.4248 0.4230 0.039 Uiso 1 1 calc R . . . .
H26B H 0.3691 0.4221 0.3922 0.039 Uiso 1 1 calc R . . . .
C6B C 0.16915(17) 0.80433(14) 0.44563(13) 0.0231(4) Uani 1 1 d . . . . .
C10B C 0.13446(19) 0.47086(16) 0.60859(14) 0.0283(5) Uani 1 1 d . . . . .
H10B H 0.0705 0.4340 0.5912 0.034 Uiso 1 1 calc R . . . .
C27B C 0.2586(2) 0.43898(17) 0.32098(15) 0.0354(6) Uani 1 1 d . . . . .
H27A H 0.2935 0.4651 0.2926 0.042 Uiso 1 1 calc R . . . .
H27B H 0.2227 0.3806 0.3001 0.042 Uiso 1 1 calc R . . . .
C16A C 0.00213(19) 0.86124(15) 0.05938(14) 0.0263(5) Uani 1 1 d . . . . .
C20B C 0.59101(18) 0.80084(16) 0.47766(14) 0.0259(5) Uani 1 1 d . . . . .
C25A C 0.4050(2) 1.01501(17) 0.24326(14) 0.0329(6) Uani 1 1 d . U . . .
H25C H 0.4159 1.0561 0.2812 0.039 Uiso 1 1 calc R . . . .
H25D H 0.4661 1.0157 0.2476 0.039 Uiso 1 1 calc R . . . .
C51 C 0.1789(2) 0.79998(16) 0.52103(14) 0.0277(5) Uani 1 1 d . . . . .
C4B C 0.11309(19) 0.85503(16) 0.33870(15) 0.0289(5) Uani 1 1 d . . . . .
C50B C 0.4898(3) 0.8729(2) 0.4204(2) 0.0453(8) Uani 1 1 d . . . . .
H50A H 0.5113 0.8739 0.3826 0.068 Uiso 1 1 calc GR . . . .
H50B H 0.4763 0.9201 0.4262 0.068 Uiso 1 1 calc GR . . . .
H50C H 0.4330 0.8233 0.4104 0.068 Uiso 1 1 calc GR . . . .
C24A C 0.3406(2) 0.93043(18) 0.24878(14) 0.0333(6) Uani 1 1 d . . . . .
H24C H 0.3684 0.9184 0.2937 0.040 Uiso 1 1 calc R . . . .
H24D H 0.2789 0.9285 0.2437 0.040 Uiso 1 1 calc R . . . .
C3A C 0.34262(19) 1.02926(16) -0.12824(14) 0.0266(5) Uani 1 1 d . . . . .
H3A H 0.4052 1.0664 -0.1185 0.032 Uiso 1 1 calc R . . . .
C35A C 0.0450(2) 0.76918(18) -0.15647(17) 0.0434(8) Uani 1 1 d . . . . .
H35A H 0.0709 0.7464 -0.1833 0.065 Uiso 1 1 calc GR . . . .
H35B H -0.0205 0.7325 -0.1678 0.065 Uiso 1 1 calc GR . . . .
H35C H 0.0804 0.7759 -0.1078 0.065 Uiso 1 1 calc GR . . . .
C48A C -0.03280(19) 0.63378(15) 0.03125(16) 0.0301(5) Uani 1 1 d . . . . .
C12A C 0.3997(2) 0.64307(16) 0.09206(15) 0.0295(5) Uani 1 1 d . . . . .
H12A H 0.4078 0.6037 0.0668 0.035 Uiso 1 1 calc R . . . .
C10A C 0.4102(2) 0.70402(17) 0.20024(15) 0.0304(5) Uani 1 1 d . . . . .
H10A H 0.4262 0.7084 0.2480 0.036 Uiso 1 1 calc R . . . .
C16B C 0.54414(19) 0.65168(16) 0.45496(14) 0.0267(5) Uani 1 1 d . . . . .
C32B C 0.2830(2) 0.8262(2) 0.56845(16) 0.0396(7) Uani 1 1 d . . . . .
H32A H 0.3073 0.7911 0.5522 0.059 Uiso 1 1 calc GR . . . .
H32B H 0.2872 0.8214 0.6151 0.059 Uiso 1 1 calc GR . . . .
H32C H 0.3197 0.8825 0.5678 0.059 Uiso 1 1 calc GR . . . .
C19B C 0.6807(2) 0.81095(18) 0.48067(16) 0.0321(6) Uani 1 1 d . . . . .
H19B H 0.7267 0.8646 0.4890 0.038 Uiso 1 1 calc R . . . .
C14A C 0.3642(2) 0.81666(16) 0.21085(13) 0.0282(5) Uani 1 1 d . . . . .
H14A H 0.3865 0.8168 0.2582 0.034 Uiso 1 1 calc R . . . .
C41A C 0.3662(2) 0.6240(2) -0.05257(16) 0.0378(6) Uani 1 1 d . . . . .
H41D H 0.4320 0.6353 -0.0286 0.057 Uiso 1 1 calc GR . . . .
H41E H 0.3536 0.6242 -0.1010 0.057 Uiso 1 1 calc GR . . . .
H41F H 0.3268 0.5708 -0.0475 0.057 Uiso 1 1 calc GR . . . .
C49B C 0.6540(3) 0.95791(19) 0.5033(2) 0.0514(9) Uani 1 1 d . . . . .
H49A H 0.7046 0.9616 0.5450 0.077 Uiso 1 1 calc GR . . . .
H49B H 0.6363 1.0025 0.5095 0.077 Uiso 1 1 calc GR . . . .
H49C H 0.6751 0.9615 0.4652 0.077 Uiso 1 1 calc GR . . . .
C21B C 0.4757(2) 0.56634(16) 0.43514(14) 0.0283(5) Uani 1 1 d . . . . .
H21B H 0.4993 0.5272 0.4314 0.034 Uiso 1 1 calc R . . . .
C5B C 0.12828(18) 0.85198(16) 0.40883(15) 0.0278(5) Uani 1 1 d . . . . .
H5B H 0.1096 0.8842 0.4322 0.033 Uiso 1 1 calc R . . . .
C11A C 0.4246(2) 0.64655(17) 0.16413(15) 0.0305(5) Uani 1 1 d . . . . .
C43A C 0.4096(2) 0.77406(19) -0.03096(16) 0.0363(6) Uani 1 1 d . . . . .
H43D H 0.3931 0.8165 -0.0167 0.054 Uiso 1 1 calc GR . . . .
H43E H 0.4018 0.7711 -0.0790 0.054 Uiso 1 1 calc GR . . . .
H43F H 0.4747 0.7867 -0.0030 0.054 Uiso 1 1 calc GR . . . .
C52 C 0.2665(3) 0.2297(3) 0.2820(3) 0.0584(10) Uani 1 1 d . . . . .
C44A C -0.2657(2) 0.75861(18) 0.02700(16) 0.0323(6) Uani 1 1 d . . . . .
C48B C 0.56780(19) 0.87525(15) 0.48775(15) 0.0290(5) Uani 1 1 d . . . . .
C43B C 0.4450(2) 0.72867(16) 0.66836(16) 0.0368(6) Uani 1 1 d . . . . .
H43A H 0.4205 0.7218 0.6186 0.055 Uiso 1 1 calc GR . . . .
H43B H 0.5114 0.7656 0.6870 0.055 Uiso 1 1 calc GR . . . .
H43C H 0.4109 0.7512 0.6870 0.055 Uiso 1 1 calc GR . . . .
C34B C 0.1436(3) 0.8570(2) 0.54986(18) 0.0423(7) Uani 1 1 d . . . . .
H34A H 0.1816 0.9132 0.5500 0.064 Uiso 1 1 calc GR . . . .
H34B H 0.1489 0.8510 0.5965 0.064 Uiso 1 1 calc GR . . . .
H34C H 0.0783 0.8424 0.5212 0.064 Uiso 1 1 calc GR . . . .
C53 C 0.2807(5) 0.2136(4) 0.3513(3) 0.0943(19) Uani 1 1 d . . . . .
H53A H 0.2414 0.1567 0.3485 0.141 Uiso 1 1 calc GR . . . .
H53B H 0.2639 0.2486 0.3759 0.141 Uiso 1 1 calc GR . . . .
H53C H 0.3464 0.2246 0.3755 0.141 Uiso 1 1 calc GR . . . .
C33B C 0.1172(3) 0.71121(19) 0.52408(19) 0.0458(8) Uani 1 1 d . . . . .
H33A H 0.0519 0.6964 0.4953 0.069 Uiso 1 1 calc GR . . . .
H33B H 0.1228 0.7082 0.5712 0.069 Uiso 1 1 calc GR . . . .
H33C H 0.1386 0.6737 0.5076 0.069 Uiso 1 1 calc GR . . . .
C51B C 0.5342(3) 0.87431(19) 0.54818(19) 0.0424(7) Uani 1 1 d . . . . .
H51A H 0.4785 0.8241 0.5390 0.064 Uiso 1 1 calc GR . . . .
H51B H 0.5193 0.9208 0.5531 0.064 Uiso 1 1 calc GR . . . .
H51C H 0.5838 0.8774 0.5903 0.064 Uiso 1 1 calc GR . . . .
C33A C -0.0114(2) 0.8381(2) -0.25050(18) 0.0462(8) Uani 1 1 d . . . . .
H33D H -0.0129 0.8890 -0.2622 0.069 Uiso 1 1 calc GR . . . .
H33E H -0.0748 0.7986 -0.2588 0.069 Uiso 1 1 calc GR . . . .
H33F H 0.0141 0.8169 -0.2787 0.069 Uiso 1 1 calc GR . . . .
C18A C -0.16363(19) 0.77324(17) 0.03682(14) 0.0281(5) Uani 1 1 d . . . . .
C45A C -0.2721(2) 0.8386(2) 0.04959(18) 0.0406(7) Uani 1 1 d . . . . .
H45G H -0.2293 0.8629 0.0970 0.061 Uiso 1 1 calc GR . . . .
H45H H -0.3360 0.8265 0.0456 0.061 Uiso 1 1 calc GR . . . .
H45I H -0.2549 0.8766 0.0202 0.061 Uiso 1 1 calc GR . . . .
C18B C 0.7064(2) 0.7457(2) 0.47199(16) 0.0340(6) Uani 1 1 d . . . . .
C36A C 0.4634(2) 0.58664(19) 0.19796(17) 0.0380(7) Uani 1 1 d D . . . .
C28A C 0.3009(2) 1.06421(19) -0.24810(15) 0.0362(6) Uani 1 1 d D . . . .
C32A C 0.05169(19) 0.85376(17) -0.17329(15) 0.0315(5) Uani 1 1 d . . . . .
C17A C -0.09085(19) 0.85038(17) 0.05101(14) 0.0284(5) Uani 1 1 d . . . . .
H17A H -0.1033 0.8967 0.0552 0.034 Uiso 1 1 calc R . . . .
C39A C 0.5014(3) 0.6097(2) 0.27740(19) 0.0508(9) Uani 1 1 d D . . . .
H39A H 0.4501 0.6044 0.2920 0.076 Uiso 1 1 calc GR . . . .
H39B H 0.5489 0.6657 0.2929 0.076 Uiso 1 1 calc GR . . . .
H39C H 0.5292 0.5734 0.2971 0.076 Uiso 1 1 calc GR . . . .
C36B C 0.1379(2) 0.5134(2) 0.77704(17) 0.0448(8) Uani 1 1 d . . . . .
H36A H 0.0973 0.5358 0.7484 0.067 Uiso 1 1 calc GR . . . .
H36B H 0.2003 0.5569 0.8015 0.067 Uiso 1 1 calc GR . . . .
H36C H 0.1121 0.4888 0.8099 0.067 Uiso 1 1 calc GR . . . .
C29B C 0.0466(4) 0.9613(3) 0.3489(2) 0.0629(11) Uani 1 1 d . . . . .
H29A H 0.0073 0.9283 0.3714 0.094 Uiso 1 1 calc GR . . . .
H29B H 0.0162 0.9927 0.3227 0.094 Uiso 1 1 calc GR . . . .
H29C H 0.1073 0.9983 0.3833 0.094 Uiso 1 1 calc GR . . . .
C17B C 0.6368(2) 0.66667(18) 0.45957(15) 0.0314(5) Uani 1 1 d . . . . .
H17B H 0.6516 0.6219 0.4541 0.038 Uiso 1 1 calc R . . . .
C49A C 0.0411(3) 0.6341(2) 0.0998(2) 0.0468(8) Uani 1 1 d . . . . .
H49D H 0.0179 0.6354 0.1365 0.070 Uiso 1 1 calc GR . . . .
H49E H 0.0998 0.6820 0.1106 0.070 Uiso 1 1 calc GR . . . .
H49F H 0.0517 0.5851 0.0953 0.070 Uiso 1 1 calc GR . . . .
C42B C 0.4867(2) 0.6080(2) 0.65811(17) 0.0384(6) Uani 1 1 d . . . . .
H42A H 0.4764 0.5542 0.6686 0.058 Uiso 1 1 calc GR . . . .
H42B H 0.5535 0.6436 0.6783 0.058 Uiso 1 1 calc GR . . . .
H42C H 0.4641 0.6037 0.6086 0.058 Uiso 1 1 calc GR . . . .
C50A C 0.0029(3) 0.63114(19) -0.0278(2) 0.0440(8) Uani 1 1 d . . . . .
H50D H 0.0119 0.5814 -0.0331 0.066 Uiso 1 1 calc GR . . . .
H50E H 0.0623 0.6782 -0.0169 0.066 Uiso 1 1 calc GR . . . .
H50F H -0.0432 0.6321 -0.0703 0.066 Uiso 1 1 calc GR . . . .
C44B C 0.8058(2) 0.7606(2) 0.4739(2) 0.0479(8) Uani 1 1 d D . . . .
C34A C 0.0114(2) 0.8907(3) -0.1298(2) 0.0508(9) Uani 1 1 d . . . . .
H34D H 0.0491 0.8998 -0.0813 0.076 Uiso 1 1 calc GR . . . .
H34E H -0.0532 0.8531 -0.1391 0.076 Uiso 1 1 calc GR . . . .
H34F H 0.0130 0.9423 -0.1419 0.076 Uiso 1 1 calc GR . . . .
C28B C 0.0610(2) 0.9047(2) 0.29974(17) 0.0379(6) Uani 1 1 d . . . . .
C46A C -0.3300(2) 0.7237(2) -0.0502(2) 0.0485(8) Uani 1 1 d . . . . .
H46G H -0.3070 0.7621 -0.0775 0.073 Uiso 1 1 calc GR . . . .
H46H H -0.3939 0.7151 -0.0568 0.073 Uiso 1 1 calc GR . . . .
H46I H -0.3292 0.6720 -0.0644 0.073 Uiso 1 1 calc GR . . . .
C31A C 0.3424(4) 1.1572(2) -0.2186(2) 0.0639(12) Uani 1 1 d D . . . .
H31D H 0.2962 1.1696 -0.2070 0.096 Uiso 1 1 calc GR . . . .
H31E H 0.3580 1.1876 -0.2528 0.096 Uiso 1 1 calc GR . . . .
H31F H 0.3988 1.1724 -0.1776 0.096 Uiso 1 1 calc GR . . . .
C38B C 0.2086(3) 0.4116(3) 0.7773(2) 0.0495(9) Uani 1 1 d . . . . .
H38A H 0.1816 0.3864 0.8095 0.074 Uiso 1 1 calc GR . . . .
H38B H 0.2708 0.4549 0.8026 0.074 Uiso 1 1 calc GR . . . .
H38C H 0.2136 0.3707 0.7488 0.074 Uiso 1 1 calc GR . . . .
C31B C 0.1184(4) 0.9592(3) 0.2619(3) 0.0657(12) Uani 1 1 d . . . . .
H31A H 0.1800 0.9965 0.2951 0.099 Uiso 1 1 calc GR . . . .
H31B H 0.0856 0.9902 0.2380 0.099 Uiso 1 1 calc GR . . . .
H31C H 0.1257 0.9251 0.2290 0.099 Uiso 1 1 calc GR . . . .
C30A C 0.2145(3) 1.0449(3) -0.31490(19) 0.0549(9) Uani 1 1 d D . . . .
H30D H 0.1841 0.9866 -0.3336 0.082 Uiso 1 1 calc GR . . . .
H30E H 0.2348 1.0741 -0.3483 0.082 Uiso 1 1 calc GR . . . .
H30F H 0.1703 1.0620 -0.3048 0.082 Uiso 1 1 calc GR . . . .
C46B C 0.8495(4) 0.7170(4) 0.5227(4) 0.0620(15) Uani 0.770(6) 1 d . U P A 1
H46A H 0.8545 0.7355 0.5686 0.093 Uiso 0.770(6) 1 calc GR . P A 1
H46B H 0.9118 0.7284 0.5231 0.093 Uiso 0.770(6) 1 calc GR . P A 1
H46C H 0.8106 0.6586 0.5082 0.093 Uiso 0.770(6) 1 calc GR . P A 1
C30B C -0.0371(3) 0.8450(3) 0.2469(3) 0.0758(14) Uani 1 1 d . . . . .
H30A H -0.0297 0.8091 0.2155 0.114 Uiso 1 1 calc GR . . . .
H30B H -0.0687 0.8758 0.2212 0.114 Uiso 1 1 calc GR . . . .
H30C H -0.0744 0.8126 0.2709 0.114 Uiso 1 1 calc GR . . . .
C54" C 0.8006(13) 0.2491(18) 0.2679(14) 0.072(2) Uani 0.304(9) 1 d D U P B 2
C45B C 0.8738(4) 0.8537(4) 0.4909(4) 0.069(2) Uani 0.770(6) 1 d . U P A 1
H45A H 0.8455 0.8812 0.4580 0.104 Uiso 0.770(6) 1 calc GR . P A 1
H45B H 0.9333 0.8597 0.4881 0.104 Uiso 0.770(6) 1 calc GR . P A 1
H45C H 0.8849 0.8778 0.5370 0.104 Uiso 0.770(6) 1 calc GR . P A 1
C47B C 0.7957(5) 0.7282(5) 0.3981(4) 0.079(2) Uani 0.770(6) 1 d . U P A 1
H47A H 0.7577 0.6696 0.3849 0.118 Uiso 0.770(6) 1 calc GR . P A 1
H47B H 0.8577 0.7401 0.3976 0.118 Uiso 0.770(6) 1 calc GR . P A 1
H47C H 0.7656 0.7553 0.3659 0.118 Uiso 0.770(6) 1 calc GR . P A 1
C55" C 0.7008(8) 0.2516(8) 0.2365(6) 0.055(3) Uani 0.304(9) 1 d D U P B 2
H55A H 0.6864 0.2554 0.1885 0.083 Uiso 0.304(9) 1 calc GR . P B 2
H55B H 0.7019 0.2988 0.2618 0.083 Uiso 0.304(9) 1 calc GR . P B 2
H55C H 0.6530 0.2021 0.2401 0.083 Uiso 0.304(9) 1 calc GR . P B 2
C45C C 0.8737(10) 0.7929(12) 0.5576(8) 0.054(5) Uani 0.230(6) 1 d D U P A 2
H45D H 0.8835 0.8486 0.5723 0.080 Uiso 0.230(6) 1 calc GR . P A 2
H45E H 0.9340 0.7913 0.5653 0.080 Uiso 0.230(6) 1 calc GR . P A 2
H45F H 0.8430 0.7577 0.5837 0.080 Uiso 0.230(6) 1 calc GR . P A 2
C46C C 0.8137(11) 0.6754(10) 0.4619(11) 0.055(5) Uani 0.230(6) 1 d D U P A 2
H46D H 0.7924 0.6422 0.4929 0.082 Uiso 0.230(6) 1 calc GR . P A 2
H46E H 0.8788 0.6859 0.4708 0.082 Uiso 0.230(6) 1 calc GR . P A 2
H46F H 0.7747 0.6466 0.4146 0.082 Uiso 0.230(6) 1 calc GR . P A 2
C47C C 0.8372(12) 0.8135(12) 0.4345(10) 0.0620(15) Uani 0.230(6) 1 d D U P A 2
H47D H 0.7934 0.7931 0.3869 0.093 Uiso 0.230(6) 1 calc GR . P A 2
H47E H 0.8988 0.8183 0.4376 0.093 Uiso 0.230(6) 1 calc GR . P A 2
H47F H 0.8417 0.8667 0.4508 0.093 Uiso 0.230(6) 1 calc GR . P A 2
C55' C 0.7184(5) 0.1915(5) 0.2167(4) 0.075(2) Uani 0.696(9) 1 d D U P B 1
H55D H 0.6850 0.1413 0.2294 0.113 Uiso 0.696(9) 1 calc GR . P B 1
H55E H 0.7179 0.1790 0.1711 0.113 Uiso 0.696(9) 1 calc GR . P B 1
H55F H 0.6876 0.2278 0.2167 0.113 Uiso 0.696(9) 1 calc GR . P B 1
C54' C 0.8151(7) 0.2310(7) 0.2660(6) 0.072(2) Uani 0.696(9) 1 d D U P B 1
C38A C 0.3828(3) 0.4996(2) 0.1737(2) 0.0497(9) Uani 1 1 d D . . . .
H38D H 0.4059 0.4615 0.1954 0.075 Uiso 1 1 calc GR . . . .
H38E H 0.3605 0.4835 0.1241 0.075 Uiso 1 1 calc GR . . . .
H38F H 0.3314 0.4990 0.1865 0.075 Uiso 1 1 calc GR . . . .
C37A C 0.5453(3) 0.5880(3) 0.1774(3) 0.0605(11) Uani 1 1 d D . . . .
H37D H 0.5737 0.5552 0.2031 0.091 Uiso 1 1 calc GR . . . .
H37E H 0.5923 0.6439 0.1876 0.091 Uiso 1 1 calc GR . . . .
H37F H 0.5213 0.5659 0.1285 0.091 Uiso 1 1 calc GR . . . .
C29A C 0.3742(4) 1.0451(4) -0.2667(2) 0.0695(14) Uani 1 1 d D . . . .
H29D H 0.4305 1.0598 -0.2256 0.104 Uiso 1 1 calc GR . . . .
H29E H 0.3902 1.0764 -0.3004 0.104 Uiso 1 1 calc GR . . . .
H29F H 0.3483 0.9872 -0.2858 0.104 Uiso 1 1 calc GR . . . .
C47A C -0.3020(3) 0.6979(3) 0.0716(2) 0.0559(10) Uani 1 1 d . . . . .
H47G H -0.3076 0.6445 0.0545 0.084 Uiso 1 1 calc GR . . . .
H47H H -0.3631 0.6939 0.0689 0.084 Uiso 1 1 calc GR . . . .
H47I H -0.2578 0.7175 0.1190 0.084 Uiso 1 1 calc GR . . . .

loop_
_atom_site_aniso_label
_atom_site_aniso_U_11
_atom_site_aniso_U_22
_atom_site_aniso_U_33
_atom_site_aniso_U_23
_atom_site_aniso_U_13
_atom_site_aniso_U_12
Gd1B 0.02188(6) 0.01488(5) 0.02007(5) 0.00341(4) 0.00567(4) 0.00640(4)
Gd1A 0.01981(6) 0.01547(5) 0.02212(6) 0.00341(4) 0.00759(4) 0.00657(4)
O3A 0.0229(9) 0.0197(8) 0.0497(12) 0.0079(8) 0.0174(8) 0.0087(7)
O3B 0.0210(8) 0.0190(8) 0.0440(11) 0.0051(7) 0.0117(8) 0.0081(7)
O2B 0.0244(9) 0.0248(8) 0.0207(8) 0.0061(7) 0.0045(7) 0.0023(7)
O1B 0.0376(10) 0.0252(8) 0.0248(8) 0.0080(7) 0.0106(8) 0.0191(8)
O1A 0.0230(9) 0.0258(8) 0.0226(8) 0.0043(7) 0.0050(7) 0.0042(7)
O2A 0.0381(10) 0.0258(8) 0.0231(8) 0.0089(7) 0.0115(8) 0.0200(8)
N4A 0.0293(11) 0.0226(9) 0.0220(9) 0.0033(8) 0.0071(8) 0.0093(8)
N4B 0.0357(12) 0.0209(9) 0.0229(10) 0.0008(8) 0.0066(9) 0.0077(9)
N1A 0.0210(10) 0.0221(9) 0.0235(9) 0.0028(7) 0.0064(8) 0.0072(8)
N2B 0.0244(10) 0.0227(9) 0.0198(9) 0.0008(7) 0.0012(8) 0.0027(8)
N1B 0.0305(11) 0.0251(10) 0.0247(10) 0.0050(8) 0.0115(9) 0.0102(9)
N3A 0.0285(11) 0.0159(9) 0.0333(11) 0.0026(8) 0.0124(9) 0.0066(8)
N2A 0.0318(11) 0.0252(10) 0.0266(10) 0.0056(8) 0.0131(9) 0.0128(9)
C25B 0.0392(16) 0.0211(11) 0.0273(13) -0.0027(10) 0.0046(11) 0.0000(11)
N3B 0.0349(12) 0.0176(9) 0.0290(11) 0.0035(8) 0.0103(9) 0.0106(8)
N6 0.066(3) 0.127(4) 0.083(3) -0.001(3) 0.045(2) 0.018(3)
C2B 0.0235(11) 0.0194(10) 0.0279(12) 0.0079(9) 0.0088(9) 0.0070(9)
C37B 0.0361(16) 0.0387(15) 0.0409(16) 0.0102(13) 0.0177(13) 0.0023(13)
C23A 0.0286(13) 0.0212(11) 0.0315(13) -0.0023(9) 0.0077(11) 0.0008(10)
C12B 0.0266(12) 0.0245(11) 0.0203(11) 0.0028(9) 0.0044(9) 0.0071(9)
C24B 0.0275(13) 0.0313(13) 0.0220(11) -0.0001(10) 0.0009(10) 0.0024(10)
C5A 0.0299(13) 0.0269(12) 0.0226(11) 0.0038(9) 0.0051(10) 0.0131(10)
C8B 0.0231(11) 0.0181(10) 0.0210(10) 0.0025(8) 0.0063(9) 0.0044(9)
C51A 0.0350(16) 0.0206(12) 0.084(3) 0.0131(14) 0.0227(17) 0.0086(12)
C27A 0.0360(14) 0.0208(11) 0.0372(14) -0.0008(10) 0.0138(12) 0.0111(10)
C26A 0.0308(13) 0.0158(10) 0.0426(15) 0.0048(10) 0.0137(12) 0.0078(9)
C15A 0.0222(11) 0.0193(10) 0.0324(12) 0.0056(9) 0.0114(10) 0.0072(9)
C7A 0.0202(11) 0.0212(10) 0.0273(11) 0.0032(9) 0.0090(9) 0.0061(9)
C13B 0.0219(11) 0.0176(10) 0.0213(10) 0.0013(8) 0.0030(9) 0.0041(8)
C1A 0.0250(11) 0.0180(10) 0.0235(11) 0.0025(8) 0.0088(9) 0.0088(9)
C9A 0.0298(12) 0.0225(11) 0.0265(11) 0.0084(9) 0.0115(10) 0.0125(10)
C1B 0.0207(11) 0.0178(10) 0.0258(11) 0.0065(8) 0.0078(9) 0.0068(8)
C22A 0.0219(12) 0.0286(12) 0.0251(12) 0.0013(9) 0.0044(9) 0.0052(10)
C14B 0.0209(11) 0.0234(11) 0.0249(11) 0.0024(9) 0.0031(9) -0.0006(9)
C22B 0.0444(16) 0.0317(13) 0.0252(12) 0.0072(10) 0.0161(12) 0.0182(12)
C23B 0.0461(17) 0.0299(13) 0.0217(12) -0.0001(10) 0.0084(11) 0.0133(12)
C20A 0.0238(12) 0.0190(10) 0.0342(13) 0.0069(9) 0.0117(10) 0.0079(9)
C7B 0.0291(13) 0.0281(12) 0.0217(11) 0.0098(9) 0.0089(10) 0.0107(10)
C8A 0.0238(11) 0.0186(10) 0.0266(11) 0.0064(8) 0.0091(9) 0.0089(9)
C21A 0.0305(13) 0.0193(10) 0.0361(13) 0.0037(9) 0.0139(11) 0.0122(10)
C2A 0.0229(11) 0.0209(10) 0.0236(11) 0.0027(8) 0.0086(9) 0.0087(9)
C11B 0.0256(12) 0.0243(11) 0.0249(11) 0.0028(9) 0.0090(10) 0.0053(9)
C19A 0.0238(12) 0.0234(11) 0.0400(14) 0.0088(10) 0.0129(11) 0.0071(10)
C4A 0.0341(14) 0.0284(12) 0.0254(12) 0.0068(9) 0.0133(10) 0.0153(11)
C6A 0.0243(11) 0.0188(10) 0.0252(11) 0.0019(8) 0.0050(9) 0.0091(9)
C15B 0.0230(11) 0.0236(11) 0.0270(11) 0.0076(9) 0.0080(9) 0.0120(9)
C13A 0.0279(12) 0.0206(10) 0.0254(11) 0.0065(9) 0.0105(10) 0.0109(9)
C35B 0.0272(13) 0.0366(14) 0.0261(12) 0.0070(10) 0.0103(10) 0.0052(11)
N5 0.060(3) 0.110(4) 0.065(3) -0.005(2) 0.019(2) 0.024(2)
C3B 0.0277(13) 0.0272(12) 0.0302(12) 0.0129(10) 0.0102(10) 0.0108(10)
C42A 0.0303(14) 0.0352(14) 0.0295(13) -0.0001(11) 0.0052(11) 0.0142(11)
C40B 0.0222(11) 0.0195(10) 0.0251(11) 0.0037(9) 0.0026(9) 0.0046(9)
C41B 0.0301(14) 0.0332(14) 0.0273(13) 0.0051(11) -0.0015(11) 0.0024(11)
C40A 0.0294(12) 0.0241(11) 0.0260(11) 0.0050(9) 0.0104(10) 0.0124(10)
C9B 0.0223(11) 0.0214(10) 0.0222(11) 0.0015(9) 0.0027(9) 0.0020(9)
C26B 0.0416(16) 0.0177(11) 0.0392(15) 0.0037(10) 0.0136(12) 0.0140(11)
C6B 0.0187(10) 0.0193(10) 0.0282(11) 0.0055(9) 0.0076(9) 0.0060(8)
C10B 0.0222(12) 0.0250(11) 0.0263(12) 0.0029(9) 0.0057(10) 0.0015(9)
C27B 0.0484(17) 0.0214(11) 0.0327(14) -0.0028(10) 0.0142(13) 0.0129(11)
C16A 0.0258(12) 0.0217(11) 0.0333(13) 0.0045(9) 0.0130(10) 0.0105(9)
C20B 0.0230(12) 0.0246(11) 0.0290(12) 0.0081(9) 0.0077(10) 0.0102(9)
C25A 0.0364(15) 0.0316(13) 0.0249(12) -0.0013(10) 0.0070(11) 0.0132(11)
C51 0.0312(13) 0.0245(11) 0.0303(12) 0.0069(9) 0.0144(11) 0.0122(10)
C4B 0.0253(12) 0.0248(11) 0.0366(14) 0.0131(10) 0.0087(11) 0.0124(10)
C50B 0.0426(18) 0.0357(15) 0.057(2) 0.0181(14) 0.0101(15) 0.0220(14)
C24A 0.0465(17) 0.0348(14) 0.0246(12) 0.0042(10) 0.0158(12) 0.0213(13)
C3A 0.0269(12) 0.0259(11) 0.0279(12) 0.0041(9) 0.0127(10) 0.0100(10)
C35A 0.0405(17) 0.0262(13) 0.0376(16) 0.0047(11) -0.0001(13) 0.0006(12)
C48A 0.0272(13) 0.0171(10) 0.0445(15) 0.0087(10) 0.0125(11) 0.0082(9)
C12A 0.0370(14) 0.0237(11) 0.0348(13) 0.0088(10) 0.0157(11) 0.0177(11)
C10A 0.0348(14) 0.0291(12) 0.0300(13) 0.0145(10) 0.0114(11) 0.0158(11)
C16B 0.0292(13) 0.0250(11) 0.0286(12) 0.0064(9) 0.0091(10) 0.0154(10)
C32B 0.0426(17) 0.0471(17) 0.0282(13) 0.0064(12) 0.0078(12) 0.0229(14)
C19B 0.0235(12) 0.0322(13) 0.0394(15) 0.0097(11) 0.0104(11) 0.0114(11)
C14A 0.0345(14) 0.0289(12) 0.0228(11) 0.0087(9) 0.0121(10) 0.0132(11)
C41A 0.0456(17) 0.0391(15) 0.0352(14) 0.0024(12) 0.0159(13) 0.0247(14)
C49B 0.0365(17) 0.0238(13) 0.089(3) 0.0108(16) 0.0256(18) 0.0062(12)
C21B 0.0357(14) 0.0251(11) 0.0285(12) 0.0059(9) 0.0097(11) 0.0192(11)
C5B 0.0246(12) 0.0237(11) 0.0368(13) 0.0091(10) 0.0109(10) 0.0120(10)
C11A 0.0332(14) 0.0271(12) 0.0373(14) 0.0156(11) 0.0141(11) 0.0171(11)
C43A 0.0381(16) 0.0344(14) 0.0363(15) 0.0103(12) 0.0185(13) 0.0109(12)
C52 0.0394(19) 0.055(2) 0.069(3) -0.008(2) 0.0114(19) 0.0181(17)
C44A 0.0239(12) 0.0367(14) 0.0403(15) 0.0123(12) 0.0139(11) 0.0147(11)
C48B 0.0245(12) 0.0189(10) 0.0406(14) 0.0070(10) 0.0105(11) 0.0076(9)
C43B 0.0361(15) 0.0189(11) 0.0370(15) 0.0043(10) 0.0017(12) 0.0032(10)
C34B 0.057(2) 0.0416(16) 0.0456(17) 0.0124(14) 0.0287(16) 0.0298(15)
C53 0.102(5) 0.076(3) 0.077(4) 0.023(3) 0.006(3) 0.031(3)
C33B 0.060(2) 0.0316(14) 0.0516(19) 0.0140(13) 0.0366(18) 0.0114(14)
C51B 0.0526(19) 0.0286(13) 0.0530(19) 0.0059(13) 0.0274(16) 0.0181(13)
C33A 0.0304(15) 0.0432(17) 0.0409(17) 0.0091(14) -0.0053(13) 0.0067(13)
C18A 0.0237(12) 0.0302(12) 0.0317(13) 0.0075(10) 0.0107(10) 0.0122(10)
C45A 0.0335(15) 0.0474(17) 0.0479(18) 0.0083(14) 0.0167(14) 0.0231(14)
C18B 0.0256(13) 0.0434(15) 0.0378(15) 0.0109(12) 0.0123(11) 0.0188(12)
C36A 0.0442(17) 0.0362(15) 0.0487(17) 0.0250(13) 0.0214(14) 0.0269(13)
C28A 0.0446(17) 0.0410(15) 0.0313(14) 0.0145(12) 0.0206(13) 0.0204(13)
C32A 0.0242(12) 0.0284(12) 0.0309(13) 0.0037(10) 0.0026(10) 0.0067(10)
C17A 0.0265(12) 0.0278(12) 0.0340(13) 0.0055(10) 0.0124(11) 0.0139(10)
C39A 0.060(2) 0.0500(19) 0.0481(19) 0.0250(16) 0.0127(17) 0.0340(18)
C36B 0.0370(17) 0.059(2) 0.0303(14) -0.0025(14) 0.0125(13) 0.0135(15)
C29B 0.082(3) 0.073(3) 0.070(3) 0.036(2) 0.035(2) 0.062(3)
C17B 0.0307(13) 0.0362(14) 0.0334(13) 0.0073(11) 0.0102(11) 0.0217(12)
C49A 0.0422(18) 0.0335(15) 0.062(2) 0.0224(15) 0.0117(16) 0.0188(14)
C42B 0.0280(14) 0.0411(16) 0.0435(16) 0.0078(13) 0.0093(12) 0.0155(12)
C50A 0.053(2) 0.0266(13) 0.062(2) 0.0070(13) 0.0301(17) 0.0191(13)
C44B 0.0295(15) 0.0526(19) 0.069(2) 0.0152(17) 0.0204(16) 0.0226(15)
C34A 0.0286(16) 0.061(2) 0.056(2) 0.0008(17) 0.0123(15) 0.0166(15)
C28B 0.0370(15) 0.0404(15) 0.0461(17) 0.0230(13) 0.0148(13) 0.0254(13)
C46A 0.0315(16) 0.0469(18) 0.053(2) -0.0023(15) 0.0025(14) 0.0152(14)
C31A 0.087(3) 0.0423(19) 0.056(2) 0.0229(17) 0.033(2) 0.014(2)
C38B 0.0426(18) 0.063(2) 0.0496(19) 0.0339(18) 0.0220(16) 0.0226(17)
C31B 0.079(3) 0.069(3) 0.092(3) 0.058(3) 0.052(3) 0.053(2)
C30A 0.060(2) 0.071(3) 0.0386(18) 0.0269(18) 0.0185(17) 0.030(2)
C46B 0.041(2) 0.075(4) 0.094(4) 0.045(3) 0.033(3) 0.039(3)
C30B 0.048(2) 0.079(3) 0.087(3) 0.027(3) -0.002(2) 0.036(2)
C54" 0.085(4) 0.052(5) 0.080(4) -0.008(3) 0.055(3) 0.011(3)
C45B 0.033(2) 0.058(3) 0.129(6) 0.036(4) 0.040(3) 0.023(2)
C47B 0.063(4) 0.117(6) 0.084(4) 0.027(4) 0.051(4) 0.047(4)
C55" 0.082(7) 0.042(6) 0.065(7) 0.004(5) 0.057(6) 0.026(6)
C45C 0.022(6) 0.080(12) 0.057(9) 0.001(8) 0.011(6) 0.025(7)
C46C 0.035(8) 0.064(10) 0.079(12) 0.012(9) 0.029(8) 0.029(7)
C47C 0.041(2) 0.075(4) 0.094(4) 0.045(3) 0.033(3) 0.039(3)
C55' 0.091(5) 0.068(4) 0.059(4) 0.007(3) 0.008(3) 0.045(4)
C54' 0.085(4) 0.052(5) 0.080(4) -0.008(3) 0.055(3) 0.011(3)
C38A 0.061(2) 0.0343(16) 0.061(2) 0.0233(15) 0.0212(18) 0.0279(16)
C37A 0.065(3) 0.074(3) 0.082(3) 0.048(2) 0.042(2) 0.055(2)
C29A 0.081(3) 0.114(4) 0.065(3) 0.052(3) 0.055(3) 0.066(3)
C47A 0.0422(19) 0.064(2) 0.087(3) 0.042(2) 0.042(2) 0.0298(18)

loop_
_atom_type_symbol
_atom_type_description
_atom_type_scat_dispersion_real
_atom_type_scat_dispersion_imag
_atom_type_scat_source
C C 0.0033 0.0016 'International Tables Vol C Tables 4.2.6.8 and 6.1.1.4'
H H 0.0000 0.0000 'International Tables Vol C Tables 4.2.6.8 and 6.1.1.4'
Gd Gd -0.1653 3.9035 'International Tables Vol C Tables 4.2.6.8 and 6.1.1.4'
N N 0.0061 0.0033 'International Tables Vol C Tables 4.2.6.8 and 6.1.1.4'
O O 0.0106 0.0060 'International Tables Vol C Tables 4.2.6.8 and 6.1.1.4'

loop_
_geom_angle_atom_site_label_1
_geom_angle_atom_site_label_2
_geom_angle_atom_site_label_3
_geom_angle
_geom_angle_site_symmetry_1
_geom_angle_site_symmetry_3
O3B Gd1B N4B 122.99(8) . .
O3B Gd1B N2B 165.39(7) . .
O3B Gd1B N1B 91.04(8) . .
O3B Gd1B N3B 71.33(7) . .
O2B Gd1B O3B 94.36(8) . .
O2B Gd1B N4B 121.77(7) . .
O2B Gd1B N2B 71.20(8) . .
O2B Gd1B N1B 165.08(7) . .
O2B Gd1B N3B 91.37(8) . .
O1B Gd1B O3B 92.40(7) . .
O1B Gd1B O2B 94.90(7) . .
O1B Gd1B N4B 122.63(8) . .
O1B Gd1B N2B 91.12(8) . .
O1B Gd1B N1B 70.96(7) . .
O1B Gd1B N3B 162.99(7) . .
N2B Gd1B N4B 65.90(8) . .
N2B Gd1B N1B 103.52(8) . .
N2B Gd1B N3B 105.87(8) . .
N1B Gd1B N4B 65.51(7) . .
N3B Gd1B N4B 65.88(8) . .
N3B Gd1B N1B 103.54(8) . .
O3A Gd1A O1A 93.58(8) . .
O3A Gd1A N4A 122.94(8) . .
O3A Gd1A N1A 163.92(7) . .
O3A Gd1A N3A 72.07(7) . .
O3A Gd1A N2A 91.46(8) . .
O1A Gd1A N4A 121.25(7) . .
O1A Gd1A N1A 70.80(8) . .
O1A Gd1A N3A 88.67(8) . .
O1A Gd1A N2A 166.90(7) . .
O2A Gd1A O3A 97.92(7) . .
O2A Gd1A O1A 95.91(7) . .
O2A Gd1A N4A 118.93(7) . .
O2A Gd1A N1A 87.77(7) . .
O2A Gd1A N3A 169.29(7) . .
O2A Gd1A N2A 71.40(7) . .
N1A Gd1A N4A 65.55(7) . .
N1A Gd1A N2A 104.62(8) . .
N3A Gd1A N4A 65.90(7) . .
N3A Gd1A N1A 102.90(7) . .
N3A Gd1A N2A 104.39(8) . .
N2A Gd1A N4A 64.97(7) . .
C15A O3A Gd1A 144.59(16) . .
C15B O3B Gd1B 146.86(16) . .
C8B O2B Gd1B 145.78(16) . .
C1B O1B Gd1B 148.21(16) . .
C1A O1A Gd1A 147.15(16) . .
C8A O2A Gd1A 145.77(16) . .
C23A N4A Gd1A 108.32(15) . .
C27A N4A Gd1A 108.23(16) . .
C27A N4A C23A 109.8(2) . .
C25A N4A Gd1A 109.42(15) . .
C25A N4A C23A 110.8(2) . .
C25A N4A C27A 110.2(2) . .
C25B N4B Gd1B 108.49(16) . .
C25B N4B C23B 109.7(2) . .
C23B N4B Gd1B 109.45(15) . .
C27B N4B Gd1B 108.83(16) . .
C27B N4B C25B 110.5(2) . .
C27B N4B C23B 109.9(2) . .
C7A N1A Gd1A 131.35(17) . .
C7A N1A C22A 117.0(2) . .
C22A N1A Gd1A 111.66(16) . .
C24B N2B Gd1B 112.58(17) . .
C14B N2B Gd1B 130.90(17) . .
C14B N2B C24B 116.5(2) . .
C22B N1B Gd1B 112.67(16) . .
C7B N1B Gd1B 130.02(18) . .
C7B N1B C22B 117.3(2) . .
C26A N3A Gd1A 113.12(17) . .
C21A N3A Gd1A 129.41(17) . .
C21A N3A C26A 117.4(2) . .
C24A N2A Gd1A 113.08(17) . .
C14A N2A Gd1A 129.57(18) . .
C14A N2A C24A 117.3(2) . .
N4B C25B H25A 109.4 . .
N4B C25B H25B 109.4 . .
N4B C25B C24B 111.1(2) . .
H25A C25B H25B 108.0 . .
C24B C25B H25A 109.4 . .
C24B C25B H25B 109.4 . .
C26B N3B Gd1B 111.78(18) . .
C21B N3B Gd1B 130.51(17) . .
C21B N3B C26B 117.7(2) . .
C1B C2B C7B 122.7(2) . .
C3B C2B C1B 120.2(2) . .
C3B C2B C7B 116.6(2) . .
H37A C37B H37B 109.5 . .
H37A C37B H37C 109.5 . .
H37B C37B H37C 109.5 . .
C35B C37B H37A 109.5 . .
C35B C37B H37B 109.5 . .
C35B C37B H37C 109.5 . .
N4A C23A H23C 109.5 . .
N4A C23A H23D 109.5 . .
N4A C23A C22A 110.8(2) . .
H23C C23A H23D 108.1 . .
C22A C23A H23C 109.5 . .
C22A C23A H23D 109.5 . .
C13B C12B H12B 117.5 . .
C13B C12B C11B 125.0(2) . .
C11B C12B H12B 117.5 . .
N2B C24B C25B 108.0(2) . .
N2B C24B H24A 110.1 . .
N2B C24B H24B 110.1 . .
C25B C24B H24A 110.1 . .
C25B C24B H24B 110.1 . .
H24A C24B H24B 108.4 . .
C4A C5A H5A 117.9 . .
C6A C5A H5A 117.9 . .
C6A C5A C4A 124.2(2) . .
O2B C8B C13B 121.5(2) . .
O2B C8B C9B 121.0(2) . .
C9B C8B C13B 117.5(2) . .
H51D C51A H51E 109.5 . .
H51D C51A H51F 109.5 . .
H51E C51A H51F 109.5 . .
C48A C51A H51D 109.5 . .
C48A C51A H51E 109.5 . .
C48A C51A H51F 109.5 . .
N4A C27A H27C 109.2 . .
N4A C27A H27D 109.2 . .
N4A C27A C26A 111.8(2) . .
H27C C27A H27D 107.9 . .
C26A C27A H27C 109.2 . .
C26A C27A H27D 109.2 . .
N3A C26A C27A 108.3(2) . .
N3A C26A H26C 110.0 . .
N3A C26A H26D 110.0 . .
C27A C26A H26C 110.0 . .
C27A C26A H26D 110.0 . .
H26C C26A H26D 108.4 . .
O3A C15A C20A 121.4(2) . .
O3A C15A C16A 120.8(2) . .
C16A C15A C20A 117.8(2) . .
N1A C7A H7A 116.5 . .
N1A C7A C2A 127.0(2) . .
C2A C7A H7A 116.5 . .
C12B C13B C8B 118.4(2) . .
C12B C13B C40B 121.5(2) . .
C8B C13B C40B 120.1(2) . .
O1A C1A C2A 120.5(2) . .
O1A C1A C6A 121.7(2) . .
C2A C1A C6A 117.7(2) . .
C8A C9A C14A 122.8(2) . .
C10A C9A C8A 121.0(2) . .
C10A C9A C14A 116.1(2) . .
O1B C1B C2B 120.2(2) . .
O1B C1B C6B 121.1(2) . .
C2B C1B C6B 118.6(2) . .
N1A C22A C23A 107.0(2) . .
N1A C22A H22C 110.3 . .
N1A C22A H22D 110.3 . .
C23A C22A H22C 110.3 . .
C23A C22A H22D 110.3 . .
H22C C22A H22D 108.6 . .
N2B C14B H14B 116.4 . .
N2B C14B C9B 127.2(2) . .
C9B C14B H14B 116.4 . .
N1B C22B H22A 110.1 . .
N1B C22B H22B 110.1 . .
N1B C22B C23B 108.1(2) . .
H22A C22B H22B 108.4 . .
C23B C22B H22A 110.1 . .
C23B C22B H22B 110.1 . .
N4B C23B C22B 111.3(2) . .
N4B C23B H23A 109.4 . .
N4B C23B H23B 109.4 . .
C22B C23B H23A 109.4 . .
C22B C23B H23B 109.4 . .
H23A C23B H23B 108.0 . .
C15A C20A C48A 120.6(2) . .
C19A C20A C15A 117.9(2) . .
C19A C20A C48A 121.5(2) . .
N1B C7B C2B 127.4(2) . .
N1B C7B H7B 116.3 . .
C2B C7B H7B 116.3 . .
O2A C8A C9A 120.7(2) . .
O2A C8A C13A 121.4(2) . .
C9A C8A C13A 117.8(2) . .
N3A C21A H21A 115.9 . .
N3A C21A C16A 128.1(2) . .
C16A C21A H21A 115.9 . .
C1A C2A C7A 122.7(2) . .
C3A C2A C7A 116.0(2) . .
C3A C2A C1A 120.9(2) . .
C12B C11B C35B 120.5(2) . .
C10B C11B C12B 115.9(2) . .
C10B C11B C35B 123.7(2) . .
C20A C19A H19A 117.5 . .
C20A C19A C18A 125.0(2) . .
C18A C19A H19A 117.5 . .
C5A C4A C28A 122.7(2) . .
C3A C4A C5A 116.7(2) . .
C3A C4A C28A 120.6(3) . .
C5A C6A C1A 118.4(2) . .
C5A C6A C32A 121.7(2) . .
C1A C6A C32A 119.8(2) . .
O3B C15B C20B 121.5(2) . .
O3B C15B C16B 120.4(2) . .
C16B C15B C20B 118.1(2) . .
C8A C13A C40A 120.0(2) . .
C12A C13A C8A 118.2(2) . .
C12A C13A C40A 121.8(2) . .
C37B C35B C36B 108.5(3) . .
C11B C35B C37B 111.9(2) . .
C11B C35B C36B 108.9(3) . .
C11B C35B C38B 110.4(2) . .
C38B C35B C37B 107.9(3) . .
C38B C35B C36B 109.1(3) . .
C2B C3B H3B 119.1 . .
C4B C3B C2B 121.8(2) . .
C4B C3B H3B 119.1 . .
H42D C42A H42E 109.5 . .
H42D C42A H42F 109.5 . .
H42E C42A H42F 109.5 . .
C40A C42A H42D 109.5 . .
C40A C42A H42E 109.5 . .
C40A C42A H42F 109.5 . .
C13B C40B C43B 110.5(2) . .
C13B C40B C42B 108.9(2) . .
C41B C40B C13B 112.6(2) . .
C41B C40B C43B 107.5(2) . .
C41B C40B C42B 108.0(2) . .
C42B C40B C43B 109.4(2) . .
C40B C41B H41A 109.5 . .
C40B C41B H41B 109.5 . .
C40B C41B H41C 109.5 . .
H41A C41B H41B 109.5 . .
H41A C41B H41C 109.5 . .
H41B C41B H41C 109.5 . .
C13A C40A C42A 111.0(2) . .
C13A C40A C43A 108.8(2) . .
C42A C40A C43A 109.8(2) . .
C41A C40A C13A 112.2(2) . .
C41A C40A C42A 107.9(2) . .
C41A C40A C43A 107.1(2) . .
C8B C9B C14B 122.6(2) . .
C10B C9B C8B 121.0(2) . .
C10B C9B C14B 116.2(2) . .
N3B C26B H26A 110.1 . .
N3B C26B H26B 110.1 . .
N3B C26B C27B 108.0(2) . .
H26A C26B H26B 108.4 . .
C27B C26B H26A 110.1 . .
C27B C26B H26B 110.1 . .
C1B C6B C51 119.9(2) . .
C5B C6B C1B 117.9(2) . .
C5B C6B C51 122.1(2) . .
C11B C10B C9B 122.2(2) . .
C11B C10B H10B 118.9 . .
C9B C10B H10B 118.9 . .
N4B C27B C26B 111.2(2) . .
N4B C27B H27A 109.4 . .
N4B C27B H27B 109.4 . .
C26B C27B H27A 109.4 . .
C26B C27B H27B 109.4 . .
H27A C27B H27B 108.0 . .
C15A C16A C21A 122.7(2) . .
C17A C16A C15A 120.8(2) . .
C17A C16A C21A 116.3(2) . .
C15B C20B C48B 120.1(2) . .
C19B C20B C15B 118.3(2) . .
C19B C20B C48B 121.6(2) . .
N4A C25A H25C 109.3 . .
N4A C25A H25D 109.3 . .
N4A C25A C24A 111.6(2) . .
H25C C25A H25D 108.0 . .
C24A C25A H25C 109.3 . .
C24A C25A H25D 109.3 . .
C6B C51 C33B 109.2(2) . .
C32B C51 C6B 110.8(2) . .
C32B C51 C33B 110.6(3) . .
C34B C51 C6B 112.0(2) . .
C34B C51 C32B 107.1(3) . .
C34B C51 C33B 107.0(2) . .
C3B C4B C5B 116.9(2) . .
C3B C4B C28B 121.3(3) . .
C5B C4B C28B 121.7(3) . .
H50A C50B H50B 109.5 . .
H50A C50B H50C 109.5 . .
H50B C50B H50C 109.5 . .
C48B C50B H50A 109.5 . .
C48B C50B H50B 109.5 . .
C48B C50B H50C 109.5 . .
N2A C24A C25A 107.4(2) . .
N2A C24A H24C 110.2 . .
N2A C24A H24D 110.2 . .
C25A C24A H24C 110.2 . .
C25A C24A H24D 110.2 . .
H24C C24A H24D 108.5 . .
C2A C3A H3A 119.0 . .
C4A C3A C2A 122.0(2) . .
C4A C3A H3A 119.0 . .
H35A C35A H35B 109.5 . .
H35A C35A H35C 109.5 . .
H35B C35A H35C 109.5 . .
C32A C35A H35A 109.5 . .
C32A C35A H35B 109.5 . .
C32A C35A H35C 109.5 . .
C20A C48A C51A 112.2(2) . .
C20A C48A C49A 109.8(2) . .
C49A C48A C51A 107.2(3) . .
C50A C48A C51A 107.6(3) . .
C50A C48A C20A 110.0(2) . .
C50A C48A C49A 110.0(3) . .
C13A C12A H12A 117.7 . .
C13A C12A C11A 124.6(2) . .
C11A C12A H12A 117.7 . .
C9A C10A H10A 119.2 . .
C11A C10A C9A 121.6(3) . .
C11A C10A H10A 119.2 . .
C15B C16B C21B 122.8(2) . .
C17B C16B C15B 120.4(2) . .
C17B C16B C21B 116.5(2) . .
C51 C32B H32A 109.5 . .
C51 C32B H32B 109.5 . .
C51 C32B H32C 109.5 . .
H32A C32B H32B 109.5 . .
H32A C32B H32C 109.5 . .
H32B C32B H32C 109.5 . .
C20B C19B H19B 117.8 . .
C20B C19B C18B 124.4(3) . .
C18B C19B H19B 117.8 . .
N2A C14A C9A 127.9(2) . .
N2A C14A H14A 116.0 . .
C9A C14A H14A 116.0 . .
C40A C41A H41D 109.5 . .
C40A C41A H41E 109.5 . .
C40A C41A H41F 109.5 . .
H41D C41A H41E 109.5 . .
H41D C41A H41F 109.5 . .
H41E C41A H41F 109.5 . .
H49A C49B H49B 109.5 . .
H49A C49B H49C 109.5 . .
H49B C49B H49C 109.5 . .
C48B C49B H49A 109.5 . .
C48B C49B H49B 109.5 . .
C48B C49B H49C 109.5 . .
N3B C21B C16B 127.7(2) . .
N3B C21B H21B 116.1 . .
C16B C21B H21B 116.1 . .
C6B C5B C4B 124.6(2) . .
C6B C5B H5B 117.7 . .
C4B C5B H5B 117.7 . .
C12A C11A C36A 119.8(3) . .
C10A C11A C12A 116.7(2) . .
C10A C11A C36A 123.4(3) . .
C40A C43A H43D 109.5 . .
C40A C43A H43E 109.5 . .
C40A C43A H43F 109.5 . .
H43D C43A H43E 109.5 . .
H43D C43A H43F 109.5 . .
H43E C43A H43F 109.5 . .
N5 C52 C53 178.9(6) . .
C18A C44A C46A 109.0(3) . .
C18A C44A C47A 110.3(2) . .
C45A C44A C18A 111.9(2) . .
C45A C44A C46A 108.6(3) . .
C45A C44A C47A 107.0(3) . .
C46A C44A C47A 110.1(3) . .
C20B C48B C50B 109.4(2) . .
C49B C48B C20B 112.4(2) . .
C49B C48B C50B 107.0(3) . .
C51B C48B C20B 110.9(2) . .
C51B C48B C50B 109.7(3) . .
C51B C48B C49B 107.4(3) . .
C40B C43B H43A 109.5 . .
C40B C43B H43B 109.5 . .
C40B C43B H43C 109.5 . .
H43A C43B H43B 109.5 . .
H43A C43B H43C 109.5 . .
H43B C43B H43C 109.5 . .
C51 C34B H34A 109.5 . .
C51 C34B H34B 109.5 . .
C51 C34B H34C 109.5 . .
H34A C34B H34B 109.5 . .
H34A C34B H34C 109.5 . .
H34B C34B H34C 109.5 . .
C52 C53 H53A 109.5 . .
C52 C53 H53B 109.5 . .
C52 C53 H53C 109.5 . .
H53A C53 H53B 109.5 . .
H53A C53 H53C 109.5 . .
H53B C53 H53C 109.5 . .
C51 C33B H33A 109.5 . .
C51 C33B H33B 109.5 . .
C51 C33B H33C 109.5 . .
H33A C33B H33B 109.5 . .
H33A C33B H33C 109.5 . .
H33B C33B H33C 109.5 . .
C48B C51B H51A 109.5 . .
C48B C51B H51B 109.5 . .
C48B C51B H51C 109.5 . .
H51A C51B H51B 109.5 . .
H51A C51B H51C 109.5 . .
H51B C51B H51C 109.5 . .
H33D C33A H33E 109.5 . .
H33D C33A H33F 109.5 . .
H33E C33A H33F 109.5 . .
C32A C33A H33D 109.5 . .
C32A C33A H33E 109.5 . .
C32A C33A H33F 109.5 . .
C19A C18A C44A 119.9(2) . .
C17A C18A C19A 116.6(2) . .
C17A C18A C44A 123.6(2) . .
C44A C45A H45G 109.5 . .
C44A C45A H45H 109.5 . .
C44A C45A H45I 109.5 . .
H45G C45A H45H 109.5 . .
H45G C45A H45I 109.5 . .
H45H C45A H45I 109.5 . .
C19B C18B C44B 122.0(3) . .
C17B C18B C19B 116.7(3) . .
C17B C18B C44B 121.3(3) . .
C11A C36A C39A 111.5(3) . .
C11A C36A C38A 108.7(3) . .
C11A C36A C37A 110.4(3) . .
C39A C36A C37A 107.7(3) . .
C38A C36A C39A 108.9(3) . .
C38A C36A C37A 109.7(3) . .
C31A C28A C4A 109.5(3) . .
C30A C28A C4A 112.7(3) . .
C30A C28A C31A 106.8(3) . .
C29A C28A C4A 110.2(3) . .
C29A C28A C31A 109.1(4) . .
C29A C28A C30A 108.4(3) . .
C6A C32A C35A 111.3(2) . .
C6A C32A C33A 112.1(2) . .
C33A C32A C35A 106.9(2) . .
C34A C32A C6A 108.7(2) . .
C34A C32A C35A 109.5(3) . .
C34A C32A C33A 108.2(3) . .
C16A C17A H17A 119.1 . .
C18A C17A C16A 121.8(2) . .
C18A C17A H17A 119.1 . .
C36A C39A H39A 109.5 . .
C36A C39A H39B 109.5 . .
C36A C39A H39C 109.5 . .
H39A C39A H39B 109.5 . .
H39A C39A H39C 109.5 . .
H39B C39A H39C 109.5 . .
C35B C36B H36A 109.5 . .
C35B C36B H36B 109.5 . .
C35B C36B H36C 109.5 . .
H36A C36B H36B 109.5 . .
H36A C36B H36C 109.5 . .
H36B C36B H36C 109.5 . .
H29A C29B H29B 109.5 . .
H29A C29B H29C 109.5 . .
H29B C29B H29C 109.5 . .
C28B C29B H29A 109.5 . .
C28B C29B H29B 109.5 . .
C28B C29B H29C 109.5 . .
C16B C17B H17B 119.0 . .
C18B C17B C16B 122.1(3) . .
C18B C17B H17B 119.0 . .
C48A C49A H49D 109.5 . .
C48A C49A H49E 109.5 . .
C48A C49A H49F 109.5 . .
H49D C49A H49E 109.5 . .
H49D C49A H49F 109.5 . .
H49E C49A H49F 109.5 . .
C40B C42B H42A 109.5 . .
C40B C42B H42B 109.5 . .
C40B C42B H42C 109.5 . .
H42A C42B H42B 109.5 . .
H42A C42B H42C 109.5 . .
H42B C42B H42C 109.5 . .
C48A C50A H50D 109.5 . .
C48A C50A H50E 109.5 . .
C48A C50A H50F 109.5 . .
H50D C50A H50E 109.5 . .
H50D C50A H50F 109.5 . .
H50E C50A H50F 109.5 . .
C18B C44B C45B 112.8(3) . .
C18B C44B C47B 108.2(3) . .
C18B C44B C45C 103.5(5) . .
C18B C44B C46C 110.6(6) . .
C46B C44B C18B 111.8(3) . .
C46B C44B C45B 110.2(4) . .
C46B C44B C47B 109.1(5) . .
C45B C44B C47B 104.4(5) . .
C46C C44B C45C 98.7(10) . .
C47C C44B C18B 114.8(7) . .
C47C C44B C45C 113.1(11) . .
C47C C44B C46C 114.5(10) . .
C32A C34A H34D 109.5 . .
C32A C34A H34E 109.5 . .
C32A C34A H34F 109.5 . .
H34D C34A H34E 109.5 . .
H34D C34A H34F 109.5 . .
H34E C34A H34F 109.5 . .
C29B C28B C4B 112.3(3) . .
C31B C28B C4B 109.9(3) . .
C31B C28B C29B 107.6(3) . .
C31B C28B C30B 109.5(4) . .
C30B C28B C4B 109.3(3) . .
C30B C28B C29B 108.1(4) . .
C44A C46A H46G 109.5 . .
C44A C46A H46H 109.5 . .
C44A C46A H46I 109.5 . .
H46G C46A H46H 109.5 . .
H46G C46A H46I 109.5 . .
H46H C46A H46I 109.5 . .
C28A C31A H31D 109.5 . .
C28A C31A H31E 109.5 . .
C28A C31A H31F 109.5 . .
H31D C31A H31E 109.5 . .
H31D C31A H31F 109.5 . .
H31E C31A H31F 109.5 . .
C35B C38B H38A 109.5 . .
C35B C38B H38B 109.5 . .
C35B C38B H38C 109.5 . .
H38A C38B H38B 109.5 . .
H38A C38B H38C 109.5 . .
H38B C38B H38C 109.5 . .
C28B C31B H31A 109.5 . .
C28B C31B H31B 109.5 . .
C28B C31B H31C 109.5 . .
H31A C31B H31B 109.5 . .
H31A C31B H31C 109.5 . .
H31B C31B H31C 109.5 . .
C28A C30A H30D 109.5 . .
C28A C30A H30E 109.5 . .
C28A C30A H30F 109.5 . .
H30D C30A H30E 109.5 . .
H30D C30A H30F 109.5 . .
H30E C30A H30F 109.5 . .
C44B C46B H46A 109.5 . .
C44B C46B H46B 109.5 . .
C44B C46B H46C 109.5 . .
H46A C46B H46B 109.5 . .
H46A C46B H46C 109.5 . .
H46B C46B H46C 109.5 . .
C28B C30B H30A 109.5 . .
C28B C30B H30B 109.5 . .
C28B C30B H30C 109.5 . .
H30A C30B H30B 109.5 . .
H30A C30B H30C 109.5 . .
H30B C30B H30C 109.5 . .
N6 C54" C55" 167.5(18) . .
C44B C45B H45A 109.5 . .
C44B C45B H45B 109.5 . .
C44B C45B H45C 109.5 . .
H45A C45B H45B 109.5 . .
H45A C45B H45C 109.5 . .
H45B C45B H45C 109.5 . .
C44B C47B H47A 109.5 . .
C44B C47B H47B 109.5 . .
C44B C47B H47C 109.5 . .
H47A C47B H47B 109.5 . .
H47A C47B H47C 109.5 . .
H47B C47B H47C 109.5 . .
C54" C55" H55A 109.5 . .
C54" C55" H55B 109.5 . .
C54" C55" H55C 109.5 . .
H55A C55" H55B 109.5 . .
H55A C55" H55C 109.5 . .
H55B C55" H55C 109.5 . .
C44B C45C H45D 109.5 . .
C44B C45C H45E 109.5 . .
C44B C45C H45F 109.5 . .
H45D C45C H45E 109.5 . .
H45D C45C H45F 109.5 . .
H45E C45C H45F 109.5 . .
C44B C46C H46D 109.5 . .
C44B C46C H46E 109.5 . .
C44B C46C H46F 109.5 . .
H46D C46C H46E 109.5 . .
H46D C46C H46F 109.5 . .
H46E C46C H46F 109.5 . .
C44B C47C H47D 109.5 . .
C44B C47C H47E 109.5 . .
C44B C47C H47F 109.5 . .
H47D C47C H47E 109.5 . .
H47D C47C H47F 109.5 . .
H47E C47C H47F 109.5 . .
H55D C55' H55E 109.5 . .
H55D C55' H55F 109.5 . .
H55E C55' H55F 109.5 . .
C54' C55' H55D 109.5 . .
C54' C55' H55E 109.5 . .
C54' C55' H55F 109.5 . .
N6 C54' C55' 177.9(10) . .
C36A C38A H38D 109.5 . .
C36A C38A H38E 109.5 . .
C36A C38A H38F 109.5 . .
H38D C38A H38E 109.5 . .
H38D C38A H38F 109.5 . .
H38E C38A H38F 109.5 . .
C36A C37A H37D 109.5 . .
C36A C37A H37E 109.5 . .
C36A C37A H37F 109.5 . .
H37D C37A H37E 109.5 . .
H37D C37A H37F 109.5 . .
H37E C37A H37F 109.5 . .
C28A C29A H29D 109.5 . .
C28A C29A H29E 109.5 . .
C28A C29A H29F 109.5 . .
H29D C29A H29E 109.5 . .
H29D C29A H29F 109.5 . .
H29E C29A H29F 109.5 . .
C44A C47A H47G 109.5 . .
C44A C47A H47H 109.5 . .
C44A C47A H47I 109.5 . .
H47G C47A H47H 109.5 . .
H47G C47A H47I 109.5 . .
H47H C47A H47I 109.5 . .

loop_
_geom_bond_atom_site_label_1
_geom_bond_atom_site_label_2
_geom_bond_distance
_geom_bond_site_symmetry_2
Gd1B O3B 2.217(2) .
Gd1B O2B 2.2160(18) .
Gd1B O1B 2.1866(18) .
Gd1B N4B 2.792(3) .
Gd1B N2B 2.505(2) .
Gd1B N1B 2.535(2) .
Gd1B N3B 2.512(2) .
Gd1A O3A 2.216(2) .
Gd1A O1A 2.2164(19) .
Gd1A O2A 2.2077(18) .
Gd1A N4A 2.809(3) .
Gd1A N1A 2.514(2) .
Gd1A N3A 2.504(2) .
Gd1A N2A 2.526(2) .
O3A C15A 1.304(3) .
O3B C15B 1.301(3) .
O2B C8B 1.308(3) .
O1B C1B 1.306(3) .
O1A C1A 1.301(3) .
O2A C8A 1.303(3) .
N4A C23A 1.488(4) .
N4A C27A 1.485(4) .
N4A C25A 1.473(4) .
N4B C25B 1.484(4) .
N4B C23B 1.486(4) .
N4B C27B 1.481(4) .
N1A C7A 1.279(3) .
N1A C22A 1.469(3) .
N2B C24B 1.465(3) .
N2B C14B 1.285(3) .
N1B C22B 1.464(3) .
N1B C7B 1.287(3) .
N3A C26A 1.464(3) .
N3A C21A 1.277(3) .
N2A C24A 1.469(3) .
N2A C14A 1.281(3) .
C25B H25A 0.9700 .
C25B H25B 0.9700 .
C25B C24B 1.510(4) .
N3B C26B 1.467(3) .
N3B C21B 1.285(4) .
N6 C54" 1.243(14) .
N6 C54' 1.030(9) .
C2B C1B 1.421(3) .
C2B C7B 1.448(4) .
C2B C3B 1.410(3) .
C37B H37A 0.9600 .
C37B H37B 0.9600 .
C37B H37C 0.9600 .
C37B C35B 1.534(4) .
C23A H23C 0.9700 .
C23A H23D 0.9700 .
C23A C22A 1.518(4) .
C12B H12B 0.9300 .
C12B C13B 1.383(4) .
C12B C11B 1.411(4) .
C24B H24A 0.9700 .
C24B H24B 0.9700 .
C5A H5A 0.9300 .
C5A C4A 1.411(4) .
C5A C6A 1.389(4) .
C8B C13B 1.431(3) .
C8B C9B 1.418(3) .
C51A H51D 0.9600 .
C51A H51E 0.9600 .
C51A H51F 0.9600 .
C51A C48A 1.538(4) .
C27A H27C 0.9700 .
C27A H27D 0.9700 .
C27A C26A 1.516(4) .
C26A H26C 0.9700 .
C26A H26D 0.9700 .
C15A C20A 1.433(3) .
C15A C16A 1.426(3) .
C7A H7A 0.9300 .
C7A C2A 1.448(3) .
C13B C40B 1.535(3) .
C1A C2A 1.419(3) .
C1A C6A 1.435(3) .
C9A C8A 1.419(3) .
C9A C10A 1.410(3) .
C9A C14A 1.446(4) .
C1B C6B 1.422(3) .
C22A H22C 0.9700 .
C22A H22D 0.9700 .
C14B H14B 0.9300 .
C14B C9B 1.447(3) .
C22B H22A 0.9700 .
C22B H22B 0.9700 .
C22B C23B 1.517(4) .
C23B H23A 0.9700 .
C23B H23B 0.9700 .
C20A C19A 1.386(4) .
C20A C48A 1.531(4) .
C7B H7B 0.9300 .
C8A C13A 1.434(3) .
C21A H21A 0.9300 .
C21A C16A 1.452(4) .
C2A C3A 1.409(3) .
C11B C35B 1.530(4) .
C11B C10B 1.377(4) .
C19A H19A 0.9300 .
C19A C18A 1.405(4) .
C4A C3A 1.375(4) .
C4A C28A 1.541(4) .
C6A C32A 1.534(4) .
C15B C20B 1.428(4) .
C15B C16B 1.424(3) .
C13A C40A 1.533(4) .
C13A C12A 1.383(3) .
C35B C36B 1.535(5) .
C35B C38B 1.532(5) .
N5 C52 1.125(7) .
C3B H3B 0.9300 .
C3B C4B 1.374(4) .
C42A H42D 0.9600 .
C42A H42E 0.9600 .
C42A H42F 0.9600 .
C42A C40A 1.534(4) .
C40B C41B 1.529(4) .
C40B C43B 1.541(4) .
C40B C42B 1.539(4) .
C41B H41A 0.9600 .
C41B H41B 0.9600 .
C41B H41C 0.9600 .
C40A C41A 1.533(4) .
C40A C43A 1.538(4) .
C9B C10B 1.409(4) .
C26B H26A 0.9700 .
C26B H26B 0.9700 .
C26B C27B 1.516(4) .
C6B C51 1.532(4) .
C6B C5B 1.385(3) .
C10B H10B 0.9300 .
C27B H27A 0.9700 .
C27B H27B 0.9700 .
C16A C17A 1.410(4) .
C20B C19B 1.391(4) .
C20B C48B 1.536(4) .
C25A H25C 0.9700 .
C25A H25D 0.9700 .
C25A C24A 1.516(4) .
C51 C32B 1.530(4) .
C51 C34B 1.529(4) .
C51 C33B 1.542(4) .
C4B C5B 1.404(4) .
C4B C28B 1.537(4) .
C50B H50A 0.9600 .
C50B H50B 0.9600 .
C50B H50C 0.9600 .
C50B C48B 1.539(4) .
C24A H24C 0.9700 .
C24A H24D 0.9700 .
C3A H3A 0.9300 .
C35A H35A 0.9600 .
C35A H35B 0.9600 .
C35A H35C 0.9600 .
C35A C32A 1.539(4) .
C48A C49A 1.533(4) .
C48A C50A 1.529(5) .
C12A H12A 0.9300 .
C12A C11A 1.408(4) .
C10A H10A 0.9300 .
C10A C11A 1.377(4) .
C16B C21B 1.444(4) .
C16B C17B 1.407(4) .
C32B H32A 0.9600 .
C32B H32B 0.9600 .
C32B H32C 0.9600 .
C19B H19B 0.9300 .
C19B C18B 1.403(4) .
C14A H14A 0.9300 .
C41A H41D 0.9600 .
C41A H41E 0.9600 .
C41A H41F 0.9600 .
C49B H49A 0.9600 .
C49B H49B 0.9600 .
C49B H49C 0.9600 .
C49B C48B 1.532(4) .
C21B H21B 0.9300 .
C5B H5B 0.9300 .
C11A C36A 1.529(4) .
C43A H43D 0.9600 .
C43A H43E 0.9600 .
C43A H43F 0.9600 .
C52 C53 1.444(8) .
C44A C18A 1.532(4) .
C44A C45A 1.532(4) .
C44A C46A 1.535(5) .
C44A C47A 1.537(4) .
C48B C51B 1.528(4) .
C43B H43A 0.9600 .
C43B H43B 0.9600 .
C43B H43C 0.9600 .
C34B H34A 0.9600 .
C34B H34B 0.9600 .
C34B H34C 0.9600 .
C53 H53A 0.9600 .
C53 H53B 0.9600 .
C53 H53C 0.9600 .
C33B H33A 0.9600 .
C33B H33B 0.9600 .
C33B H33C 0.9600 .
C51B H51A 0.9600 .
C51B H51B 0.9600 .
C51B H51C 0.9600 .
C33A H33D 0.9600 .
C33A H33E 0.9600 .
C33A H33F 0.9600 .
C33A C32A 1.537(4) .
C18A C17A 1.374(4) .
C45A H45G 0.9600 .
C45A H45H 0.9600 .
C45A H45I 0.9600 .
C18B C17B 1.381(4) .
C18B C44B 1.535(4) .
C36A C39A 1.530(5) .
C36A C38A 1.529(5) .
C36A C37A 1.531(5) .
C28A C31A 1.535(5) .
C28A C30A 1.528(5) .
C28A C29A 1.522(5) .
C32A C34A 1.533(5) .
C17A H17A 0.9300 .
C39A H39A 0.9600 .
C39A H39B 0.9600 .
C39A H39C 0.9600 .
C36B H36A 0.9600 .
C36B H36B 0.9600 .
C36B H36C 0.9600 .
C29B H29A 0.9600 .
C29B H29B 0.9600 .
C29B H29C 0.9600 .
C29B C28B 1.534(5) .
C17B H17B 0.9300 .
C49A H49D 0.9600 .
C49A H49E 0.9600 .
C49A H49F 0.9600 .
C42B H42A 0.9600 .
C42B H42B 0.9600 .
C42B H42C 0.9600 .
C50A H50D 0.9600 .
C50A H50E 0.9600 .
C50A H50F 0.9600 .
C44B C46B 1.474(6) .
C44B C45B 1.551(7) .
C44B C47B 1.584(8) .
C44B C45C 1.652(15) .
C44B C46C 1.589(15) .
C44B C47C 1.348(12) .
C34A H34D 0.9600 .
C34A H34E 0.9600 .
C34A H34F 0.9600 .
C28B C31B 1.523(5) .
C28B C30B 1.531(6) .
C46A H46G 0.9600 .
C46A H46H 0.9600 .
C46A H46I 0.9600 .
C31A H31D 0.9600 .
C31A H31E 0.9600 .
C31A H31F 0.9600 .
C38B H38A 0.9600 .
C38B H38B 0.9600 .
C38B H38C 0.9600 .
C31B H31A 0.9600 .
C31B H31B 0.9600 .
C31B H31C 0.9600 .
C30A H30D 0.9600 .
C30A H30E 0.9600 .
C30A H30F 0.9600 .
C46B H46A 0.9600 .
C46B H46B 0.9600 .
C46B H46C 0.9600 .
C30B H30A 0.9600 .
C30B H30B 0.9600 .
C30B H30C 0.9600 .
C54" C55" 1.567(15) .
C45B H45A 0.9600 .
C45B H45B 0.9600 .
C45B H45C 0.9600 .
C47B H47A 0.9600 .
C47B H47B 0.9600 .
C47B H47C 0.9600 .
C55" H55A 0.9600 .
C55" H55B 0.9600 .
C55" H55C 0.9600 .
C45C H45D 0.9600 .
C45C H45E 0.9600 .
C45C H45F 0.9600 .
C46C H46D 0.9600 .
C46C H46E 0.9600 .
C46C H46F 0.9600 .
C47C H47D 0.9600 .
C47C H47E 0.9600 .
C47C H47F 0.9600 .
C55' H55D 0.9600 .
C55' H55E 0.9600 .
C55' H55F 0.9600 .
C55' C54' 1.438(10) .
C38A H38D 0.9600 .
C38A H38E 0.9600 .
C38A H38F 0.9600 .
C37A H37D 0.9600 .
C37A H37E 0.9600 .
C37A H37F 0.9600 .
C29A H29D 0.9600 .
C29A H29E 0.9600 .
C29A H29F 0.9600 .
C47A H47G 0.9600 .
C47A H47H 0.9600 .
C47A H47I 0.9600 .
